data_7050482
loop_
_publ_author_name
'Cameron Jones'
'Stephen Bruce'
'David E. Hibbs'
'Jon Steed'
'Ryan C. Thomas'
'Thomas C. WIlliams'

_publ_section_title
;
The synthesis and structural characterisation of
2-arsa- and 2-stiba-1,3-dionato complexes of s- and p-block elements
;
_journal_name_full 'New Journal of Chemistry'
_journal_paper_doi 10.1039/b210043f
_journal_year 2003
_chemical_formula_sum 'C32 H30 As2 Mg O6'
_chemical_formula_weight 684.71
_space_group_IT_number 9
_symmetry_cell_setting monoclinic
_symmetry_space_group_name_Hall 'C -2yc'
_symmetry_space_group_name_H-M 'C 1 c 1'
_cell_angle_alpha 90.00
_cell_angle_beta 105.137(4)
_cell_angle_gamma 90.00
_cell_formula_units_Z 4
_cell_length_a 8.4986(6)
_cell_length_b 22.694(2)
_cell_length_c 16.2467(11)
_cell_measurement_temperature 100(2)
_cell_volume 3024.7(4)
_diffrn_ambient_temperature 100(2)
_exptl_crystal_density_diffrn 1.504
_cod_original_sg_symbol_H-M 'C c'
_cod_database_code 7050482

loop_
_symmetry_equiv_pos_as_xyz
'x, y, z'
'x, -y, z+1/2'
'x+1/2, y+1/2, z'
'x+1/2, -y+1/2, z+1/2'

loop_
_atom_site_label
_atom_site_type_symbol
_atom_site_fract_x
_atom_site_fract_y
_atom_site_fract_z
_atom_site_U_iso_or_equiv
_atom_site_adp_type
_atom_site_occupancy
_atom_site_symmetry_multiplicity
_atom_site_calc_flag
_atom_site_refinement_flags
_atom_site_disorder_assembly
_atom_site_disorder_group
As1 As 0.72548(10) 0.19648(6) 0.10157(7) 0.0645(4) Uani 1 1 d . . .
Mg1 Mg 0.3543(3) 0.12486(17) -0.05929(18) 0.0446(8) Uani 1 1 d . . .
O1 O 0.3984(6) 0.2061(3) -0.0061(4) 0.0514(18) Uani 1 1 d . . .
C1 C 0.5275(9) 0.2318(5) 0.0320(5) 0.049(3) Uani 1 1 d . . .
As2 As 0.56453(9) 0.05352(6) -0.22001(6) 0.0641(4) Uani 1 1 d . . .
O2 O 0.5426(6) 0.0945(3) 0.0330(3) 0.0478(16) Uani 1 1 d . . .
C2 C 0.5347(9) 0.2969(5) 0.0241(6) 0.057(3) Uani 1 1 d . . .
O3 O 0.4505(6) 0.1552(3) -0.1510(3) 0.0503(17) Uani 1 1 d . . .
C3 C 0.4206(13) 0.3244(6) -0.0431(7) 0.061(3) Uani 1 1 d . . .
H3 H 0.3400 0.3013 -0.0810 0.074 Uiso 1 1 calc R . .
O4 O 0.3454(6) 0.0436(3) -0.1124(4) 0.0495(17) Uani 1 1 d . . .
C4 C 0.4237(13) 0.3833(7) -0.0546(7) 0.070(4) Uani 1 1 d . . .
H4 H 0.3462 0.4009 -0.1011 0.084 Uiso 1 1 calc R . .
O5 O 0.1190(6) 0.1526(3) -0.1311(4) 0.0556(18) Uani 1 1 d . . .
C5 C 0.5389(15) 0.4191(6) 0.0007(7) 0.079(4) Uani 1 1 d . . .
H5 H 0.5409 0.4604 -0.0085 0.095 Uiso 1 1 calc R . .
O6 O 0.1908(7) 0.0973(3) 0.0126(4) 0.0579(19) Uani 1 1 d . . .
C6 C 0.6514(14) 0.3929(6) 0.0699(7) 0.071(4) Uani 1 1 d . . .
H6 H 0.7283 0.4163 0.1095 0.086 Uiso 1 1 calc R . .
C7 C 0.6484(11) 0.3334(6) 0.0794(6) 0.060(3) Uani 1 1 d . . .
H7 H 0.7267 0.3157 0.1254 0.072 Uiso 1 1 calc R . .
C8 C 0.6649(9) 0.1151(5) 0.0855(5) 0.042(2) Uani 1 1 d . . .
C9 C 0.7800(10) 0.0719(5) 0.1380(5) 0.048(3) Uani 1 1 d . . .
C10 C 0.7764(11) 0.0139(5) 0.1112(5) 0.050(3) Uani 1 1 d . . .
H10 H 0.6989 0.0021 0.0605 0.060 Uiso 1 1 calc R . .
C11 C 0.8844(11) -0.0269(5) 0.1577(6) 0.059(3) Uani 1 1 d . . .
H11 H 0.8803 -0.0668 0.1395 0.070 Uiso 1 1 calc R . .
C12 C 0.9981(11) -0.0093(6) 0.2305(6) 0.064(3) Uani 1 1 d . . .
H12 H 1.0751 -0.0372 0.2608 0.077 Uiso 1 1 calc R . .
C13 C 1.0031(10) 0.0468(7) 0.2602(6) 0.072(4) Uani 1 1 d . . .
H13 H 1.0798 0.0578 0.3117 0.087 Uiso 1 1 calc R . .
C14 C 0.8941(10) 0.0880(6) 0.2140(6) 0.066(3) Uani 1 1 d . . .
H14 H 0.8969 0.1275 0.2339 0.079 Uiso 1 1 calc R . .
C15 C 0.5212(9) 0.1345(5) -0.2031(5) 0.046(2) Uani 1 1 d . . .
C16 C 0.5828(9) 0.1780(5) -0.2560(5) 0.044(2) Uani 1 1 d . . .
C17 C 0.6059(10) 0.2358(5) -0.2309(5) 0.050(3) Uani 1 1 d . . .
H17 H 0.5792 0.2477 -0.1802 0.060 Uiso 1 1 calc R . .
C18 C 0.6663(10) 0.2769(5) -0.2764(6) 0.055(2) Uani 1 1 d . . .
H18 H 0.6787 0.3168 -0.2583 0.066 Uiso 1 1 calc R . .
C19 C 0.7089(10) 0.2593(6) -0.3491(6) 0.059(3) Uani 1 1 d . . .
H19 H 0.7568 0.2870 -0.3791 0.070 Uiso 1 1 calc R . .
C20 C 0.6836(11) 0.2032(6) -0.3784(6) 0.064(3) Uani 1 1 d . . .
H20 H 0.7090 0.1921 -0.4298 0.077 Uiso 1 1 calc R . .
C21 C 0.6200(9) 0.1623(6) -0.3324(6) 0.060(3) Uani 1 1 d . . .
H21 H 0.6014 0.1230 -0.3528 0.072 Uiso 1 1 calc R . .
C22 C 0.4371(9) 0.0181(5) -0.1508(5) 0.050(3) Uani 1 1 d . . .
C23 C 0.4502(9) -0.0469(5) -0.1425(5) 0.052(3) Uani 1 1 d . . .
C24 C 0.4046(12) -0.0743(6) -0.0753(7) 0.061(3) Uani 1 1 d . . .
H24 H 0.3629 -0.0511 -0.0371 0.073 Uiso 1 1 calc R . .
C25 C 0.4193(13) -0.1350(6) -0.0633(7) 0.066(3) Uani 1 1 d . . .
H25 H 0.3884 -0.1530 -0.0171 0.079 Uiso 1 1 calc R . .
C26 C 0.4787(15) -0.1688(6) -0.1189(7) 0.077(3) Uani 1 1 d . . .
H26 H 0.4905 -0.2102 -0.1104 0.093 Uiso 1 1 calc R . .
C27 C 0.5215(14) -0.1427(6) -0.1874(8) 0.074(4) Uani 1 1 d . . .
H27 H 0.5577 -0.1663 -0.2272 0.089 Uiso 1 1 calc R . .
C28 C 0.5114(11) -0.0830(5) -0.1975(6) 0.059(3) Uani 1 1 d . . .
H28 H 0.5466 -0.0654 -0.2426 0.071 Uiso 1 1 calc R . .
C29 C 0.0815(14) 0.1824(6) -0.2105(8) 0.068(3) Uani 1 1 d . . .
H29A H 0.0426 0.1540 -0.2568 0.102 Uiso 1 1 calc R . .
H29B H 0.1796 0.2021 -0.2179 0.102 Uiso 1 1 calc R . .
H29C H -0.0035 0.2119 -0.2118 0.102 Uiso 1 1 calc R . .
C30 C -0.0111(12) 0.1379(7) -0.1008(9) 0.089(4) Uani 1 1 d . . .
H30A H -0.0804 0.1098 -0.1409 0.107 Uiso 1 1 calc R . .
H30B H -0.0767 0.1738 -0.0997 0.107 Uiso 1 1 calc R . .
C31 C 0.0308(12) 0.1122(7) -0.0170(9) 0.091(4) Uani 1 1 d . . .
H31A H 0.0025 0.1404 0.0233 0.109 Uiso 1 1 calc R . .
H31B H -0.0363 0.0764 -0.0180 0.109 Uiso 1 1 calc R . .
C32 C 0.2355(15) 0.0666(5) 0.0920(8) 0.068(3) Uani 1 1 d . . .
H32A H 0.2234 0.0930 0.1377 0.102 Uiso 1 1 calc R . .
H32B H 0.3492 0.0537 0.1034 0.102 Uiso 1 1 calc R . .
H32C H 0.1646 0.0322 0.0894 0.102 Uiso 1 1 calc R . .

loop_
_atom_site_aniso_label
_atom_site_aniso_U_11
_atom_site_aniso_U_22
_atom_site_aniso_U_33
_atom_site_aniso_U_23
_atom_site_aniso_U_13
_atom_site_aniso_U_12
As1 0.0194(4) 0.0820(8) 0.0829(8) -0.0366(6) -0.0030(4) -0.0023(5)
Mg1 0.0168(12) 0.086(2) 0.0333(13) -0.0253(14) 0.0096(10) -0.0055(14)
O1 0.019(3) 0.082(5) 0.052(4) -0.041(4) 0.009(2) 0.002(3)
C1 0.023(4) 0.079(7) 0.047(5) -0.042(5) 0.015(4) -0.012(4)
As2 0.0469(5) 0.0819(8) 0.0811(7) -0.0372(6) 0.0479(5) -0.0157(5)
O2 0.028(3) 0.077(5) 0.036(3) -0.013(3) 0.004(2) -0.009(3)
C2 0.019(4) 0.105(9) 0.048(5) -0.041(5) 0.011(4) 0.003(5)
O3 0.033(3) 0.087(5) 0.032(3) -0.010(3) 0.012(2) 0.006(3)
C3 0.043(6) 0.082(9) 0.067(7) -0.029(7) 0.028(5) -0.004(6)
O4 0.025(3) 0.071(5) 0.058(4) -0.035(3) 0.021(3) -0.019(3)
C4 0.056(6) 0.116(12) 0.042(5) -0.014(6) 0.019(5) 0.028(7)
O5 0.023(3) 0.076(5) 0.065(5) -0.017(4) 0.006(3) 0.004(3)
C5 0.085(8) 0.090(9) 0.060(7) -0.038(7) 0.013(6) 0.003(7)
O6 0.038(3) 0.091(6) 0.054(4) -0.017(4) 0.030(3) -0.012(3)
C6 0.063(7) 0.083(10) 0.064(7) -0.052(6) 0.009(5) -0.004(6)
C7 0.040(5) 0.085(9) 0.055(6) -0.036(6) 0.012(4) 0.011(5)
C8 0.026(4) 0.080(7) 0.026(4) -0.009(4) 0.019(3) -0.001(4)
C9 0.023(4) 0.095(9) 0.029(4) -0.006(5) 0.014(3) 0.000(5)
C10 0.041(5) 0.083(8) 0.031(5) -0.005(5) 0.017(4) -0.013(5)
C11 0.041(5) 0.087(8) 0.054(6) 0.016(5) 0.023(5) -0.012(5)
C12 0.032(5) 0.112(11) 0.056(6) 0.010(6) 0.024(4) 0.005(6)
C13 0.022(4) 0.144(13) 0.047(6) -0.021(6) 0.002(4) 0.023(6)
C14 0.027(4) 0.121(10) 0.051(5) -0.028(6) 0.012(4) 0.008(5)
C15 0.012(3) 0.087(8) 0.039(5) -0.014(4) 0.007(3) 0.003(4)
C16 0.017(4) 0.084(8) 0.030(4) -0.013(4) 0.002(3) -0.008(4)
C17 0.027(4) 0.094(9) 0.025(4) -0.001(5) -0.001(3) 0.016(5)
C18 0.036(5) 0.072(7) 0.053(6) 0.015(5) 0.004(4) 0.019(5)
C19 0.031(4) 0.095(9) 0.048(6) 0.016(6) 0.006(4) 0.005(5)
C20 0.035(5) 0.125(11) 0.040(5) -0.020(6) 0.022(4) -0.020(6)
C21 0.027(4) 0.108(9) 0.049(5) -0.022(5) 0.017(4) -0.018(5)
C22 0.024(4) 0.079(7) 0.048(5) -0.039(5) 0.012(4) -0.011(4)
C23 0.022(4) 0.090(8) 0.047(5) -0.034(5) 0.014(3) -0.020(4)
C24 0.041(5) 0.078(8) 0.061(7) -0.023(6) 0.007(5) -0.002(6)
C25 0.059(6) 0.095(10) 0.045(6) -0.042(6) 0.015(5) -0.009(6)
C26 0.080(8) 0.081(9) 0.064(7) -0.026(6) 0.005(6) -0.022(7)
C27 0.067(7) 0.085(10) 0.073(8) -0.045(7) 0.026(6) -0.021(6)
C28 0.044(5) 0.072(8) 0.062(6) -0.035(6) 0.016(4) -0.023(5)
C29 0.045(6) 0.084(9) 0.071(7) -0.018(7) 0.008(5) 0.017(6)
C30 0.030(5) 0.141(13) 0.103(10) 0.007(9) 0.029(5) 0.017(6)
C31 0.022(5) 0.142(13) 0.114(10) 0.000(9) 0.029(6) -0.013(6)
C32 0.062(6) 0.077(8) 0.072(8) -0.016(7) 0.030(5) -0.024(7)

loop_
_geom_bond_atom_site_label_1
_geom_bond_atom_site_label_2
_geom_bond_distance
_geom_bond_site_symmetry_2
_geom_bond_publ_flag
As1 C8 1.916(10) . ?
As1 C1 1.938(9) . ?
Mg1 O3 2.000(6) . ?
Mg1 O2 2.007(6) . ?
Mg1 O4 2.028(7) . ?
Mg1 O1 2.029(7) . ?
Mg1 O6 2.129(6) . ?
Mg1 O5 2.131(6) . ?
O1 C1 1.253(9) . ?
C1 C2 1.486(15) . ?
As2 C15 1.908(10) . ?
As2 C22 1.928(9) . ?
O2 C8 1.251(10) . ?
C2 C7 1.405(13) . ?
C2 C3 1.404(16) . ?
O3 C15 1.250(9) . ?
C3 C4 1.351(19) . ?
O4 C22 1.261(9) . ?
C4 C5 1.403(17) . ?
O5 C30 1.364(12) . ?
O5 C29 1.418(14) . ?
C5 C6 1.404(18) . ?
O6 C31 1.362(12) . ?
O6 C32 1.427(14) . ?
C6 C7 1.361(17) . ?
C8 C9 1.486(13) . ?
C9 C10 1.385(15) . ?
C9 C14 1.404(13) . ?
C10 C11 1.381(14) . ?
C11 C12 1.376(14) . ?
C12 C13 1.360(17) . ?
C13 C14 1.390(16) . ?
C15 C16 1.492(13) . ?
C16 C17 1.372(15) . ?
C16 C21 1.405(12) . ?
C17 C18 1.370(14) . ?
C18 C19 1.382(14) . ?
C19 C20 1.356(16) . ?
C20 C21 1.387(15) . ?
C22 C23 1.482(15) . ?
C23 C24 1.396(16) . ?
C23 C28 1.408(13) . ?
C24 C25 1.393(18) . ?
C25 C26 1.377(15) . ?
C26 C27 1.392(17) . ?
C27 C28 1.363(17) . ?
C30 C31 1.438(16) . ?
